data_7005794
loop_
_publ_author_name
'Liu, Shuang'
'Wang, Jian-Qiang'
'Weng, Lin-Hong'
'Jin, Guo-Xin'

_publ_section_title
;
 Construction of trinuclear iridium clusters through ancillary
 ortho-carborane-1,2-diselenolato ligands, with simultaneous
 iridium-induced B-H activation.
;
_journal_issue 34
_journal_name_full 'Dalton transactions (Cambridge, England : 2003)'
_journal_page_first 3792
_journal_page_last 3797
_journal_paper_doi 10.1039/b705366e
_journal_year 2007
_chemical_formula_sum 'C31 H57 B20 Ir3 O Se4'
_chemical_formula_weight 1554.41
_chemical_name_systematic
;
?
;
_space_group_IT_number 2
_symmetry_cell_setting triclinic
_symmetry_space_group_name_Hall '-P 1'
_symmetry_space_group_name_H-M 'P -1'
_atom_sites_solution_hydrogens geom
_atom_sites_solution_primary direct
_atom_sites_solution_secondary difmap
_audit_creation_method SHELXL-97
_cell_angle_alpha 79.961(5)
_cell_angle_beta 84.524(6)
_cell_angle_gamma 78.704(5)
_cell_formula_units_Z 2
_cell_length_a 11.197(4)
_cell_length_b 14.099(5)
_cell_length_c 15.972(6)
_cell_measurement_reflns_used 769
_cell_measurement_temperature 293(2)
_cell_measurement_theta_max 26.433
_cell_measurement_theta_min 2.196
_cell_volume 2429.8(15)
_computing_cell_refinement 'Bruker SMART'
_computing_data_collection 'Bruker SMART'
_computing_data_reduction 'Bruker SHELXTL'
_computing_molecular_graphics 'Bruker SHELXTL'
_computing_publication_material 'Bruker SHELXTL'
_computing_structure_refinement 'SHELXL-97 (Sheldrick, 1997)'
_computing_structure_solution 'SHELXS-97 (Sheldrick, 1990)'
_diffrn_ambient_temperature 293(2)
_diffrn_measured_fraction_theta_full 0.983
_diffrn_measured_fraction_theta_max 0.983
_diffrn_measurement_device_type 'CCD area detector'
_diffrn_measurement_method 'phi and omega scans'
_diffrn_radiation_monochromator graphite
_diffrn_radiation_source 'fine-focus sealed tube'
_diffrn_radiation_type MoK\a
_diffrn_radiation_wavelength 0.71073
_diffrn_reflns_av_R_equivalents 0.0447
_diffrn_reflns_av_sigmaI/netI 0.0973
_diffrn_reflns_limit_h_max 10
_diffrn_reflns_limit_h_min -13
_diffrn_reflns_limit_k_max 16
_diffrn_reflns_limit_k_min -16
_diffrn_reflns_limit_l_max 16
_diffrn_reflns_limit_l_min -18
_diffrn_reflns_number 10219
_diffrn_reflns_theta_full 25.01
_diffrn_reflns_theta_max 25.01
_diffrn_reflns_theta_min 1.49
_exptl_absorpt_coefficient_mu 11.218
_exptl_absorpt_correction_T_max 0.2125
_exptl_absorpt_correction_T_min 0.1658
_exptl_absorpt_correction_type multi-scan
_exptl_absorpt_process_details sadabs
_exptl_crystal_density_diffrn 2.125
_exptl_crystal_density_method 'not measured'
_exptl_crystal_F_000 1436
_exptl_crystal_size_max 0.25
_exptl_crystal_size_mid 0.20
_exptl_crystal_size_min 0.20
_refine_diff_density_max 3.090
_refine_diff_density_min -1.760
_refine_diff_density_rms 0.220
_refine_ls_extinction_method none
_refine_ls_goodness_of_fit_ref 1.007
_refine_ls_hydrogen_treatment constr
_refine_ls_matrix_type full
_refine_ls_number_parameters 520
_refine_ls_number_reflns 8427
_refine_ls_number_restraints 0
_refine_ls_restrained_S_all 1.007
_refine_ls_R_factor_all 0.0932
_refine_ls_R_factor_gt 0.0525
_refine_ls_shift/su_max 0.001
_refine_ls_shift/su_mean 0.000
_refine_ls_structure_factor_coef Fsqd
_refine_ls_weighting_details 'calc w=1/[\s^2^(Fo^2^)+(0.0559P)^2^+0.0000P] where P=(Fo^2^+2Fc^2^)/3'
_refine_ls_weighting_scheme calc
_refine_ls_wR_factor_gt 0.1162
_refine_ls_wR_factor_ref 0.1367
_reflns_number_gt 5463
_reflns_number_total 8427
_reflns_threshold_expression >2sigma(I)
_cod_data_source_file b705366e.txt
_cod_data_source_block f40903b
_cod_depositor_comments
;
The following automatic conversions were performed:
'_symmetry_cell_setting' value 'Triclinic' changed to 'triclinic'
according to '/home/saulius/struct/CIF-dictionaries/cif_core.dic'
dictionary named 'cif_core.dic' version 2.4.1 from 2010-06-29.

Automatic conversion script
Id: cif_fix_enum 1527 2010-12-29 10:47:43Z saulius 
;
_cod_original_cell_volume 2429.9(15)
_cod_original_sg_symbol_H-M P-1
_cod_database_code 7005794

loop_
_symmetry_equiv_pos_as_xyz
'x, y, z'
'-x, -y, -z'

loop_
_atom_site_label
_atom_site_type_symbol
_atom_site_fract_x
_atom_site_fract_y
_atom_site_fract_z
_atom_site_U_iso_or_equiv
_atom_site_adp_type
_atom_site_occupancy
_atom_site_symmetry_multiplicity
_atom_site_calc_flag
_atom_site_refinement_flags
_atom_site_disorder_assembly
_atom_site_disorder_group
Ir1 Ir 0.56418(4) 0.32795(4) 0.30021(4) 0.03789(16) Uani 1 1 d . . .
Ir2 Ir 0.57219(5) 0.12989(4) 0.23459(4) 0.04659(18) Uani 1 1 d . . .
Se1 Se 0.46870(12) 0.16811(10) 0.36868(9) 0.0460(4) Uani 1 1 d . . .
Se2 Se 0.74029(12) 0.19223(10) 0.27469(10) 0.0463(4) Uani 1 1 d . . .
C1 C 0.5983(12) 0.1630(10) 0.4449(9) 0.044(3) Uani 1 1 d . . .
C2 C 0.7342(13) 0.1694(10) 0.3993(10) 0.053(4) Uani 1 1 d . . .
B3 B 0.6399(13) 0.2788(12) 0.4163(10) 0.039(4) Uani 1 1 d . . .
B4 B 0.5590(17) 0.2391(14) 0.5175(13) 0.061(5) Uani 1 1 d . . .
H4 H 0.4658 0.2763 0.5335 0.073 Uiso 1 1 calc R . .
B5 B 0.6071(19) 0.1081(14) 0.5471(12) 0.067(6) Uani 1 1 d . . .
H5 H 0.5435 0.0626 0.5823 0.081 Uiso 1 1 calc R . .
B6 B 0.7154(18) 0.0554(14) 0.4685(12) 0.063(5) Uani 1 1 d . . .
B7 B 0.7997(16) 0.2508(13) 0.4376(13) 0.057(5) Uani 1 1 d . . .
H7 H 0.8632 0.2962 0.4022 0.068 Uiso 1 1 calc R . .
B8 B 0.6892(16) 0.2941(13) 0.5157(11) 0.056(5) Uani 1 1 d . . .
H8 H 0.6807 0.3682 0.5314 0.067 Uiso 1 1 calc R . .
B9 B 0.6687(18) 0.1914(14) 0.5959(14) 0.073(6) Uani 1 1 d . . .
H9 H 0.6468 0.1995 0.6632 0.087 Uiso 1 1 calc R . .
B10 B 0.7663(17) 0.0827(15) 0.5642(12) 0.069(6) Uani 1 1 d . . .
H10 H 0.8082 0.0216 0.6113 0.082 Uiso 1 1 calc R . .
B11 B 0.8445(15) 0.1188(12) 0.4659(12) 0.055(5) Uani 1 1 d . . .
H11 H 0.9360 0.0810 0.4467 0.066 Uiso 1 1 calc R . .
B12 B 0.8162(19) 0.1965(15) 0.5461(14) 0.071(6) Uani 1 1 d . . .
H12 H 0.8904 0.2076 0.5818 0.085 Uiso 1 1 calc R . .
C3 C 0.6423(18) 0.1473(13) 0.1056(11) 0.077(5) Uani 1 1 d . . .
H3A H 0.7101 0.1833 0.0953 0.093 Uiso 1 1 calc R . .
C4 C 0.6769(16) 0.0485(12) 0.1457(11) 0.068(5) Uani 1 1 d . . .
H4A H 0.7637 0.0300 0.1566 0.082 Uiso 1 1 calc R . .
C5 C 0.624(2) -0.0322(16) 0.1267(16) 0.111(8) Uani 1 1 d . . .
H5A H 0.6818 -0.0928 0.1402 0.133 Uiso 1 1 calc R . .
H5B H 0.6136 -0.0219 0.0660 0.133 Uiso 1 1 calc R . .
C6 C 0.502(2) -0.0446(15) 0.1739(14) 0.113(8) Uani 1 1 d . . .
H6A H 0.4463 -0.0531 0.1340 0.135 Uiso 1 1 calc R . .
H6B H 0.5136 -0.1031 0.2166 0.135 Uiso 1 1 calc R . .
C7 C 0.4477(17) 0.0411(16) 0.2156(11) 0.081(6) Uani 1 1 d . . .
H7A H 0.3961 0.0240 0.2670 0.097 Uiso 1 1 calc R . .
C8 C 0.4072(15) 0.1370(14) 0.1723(11) 0.072(5) Uani 1 1 d . . .
H8A H 0.3334 0.1730 0.1985 0.086 Uiso 1 1 calc R . .
C9 C 0.423(2) 0.1626(18) 0.0800(14) 0.110(8) Uani 1 1 d . . .
H9A H 0.3607 0.2192 0.0620 0.132 Uiso 1 1 calc R . .
H9B H 0.4070 0.1088 0.0548 0.132 Uiso 1 1 calc R . .
C10 C 0.545(2) 0.1853(16) 0.0442(12) 0.099(7) Uani 1 1 d . . .
H10A H 0.5686 0.1566 -0.0073 0.118 Uiso 1 1 calc R . .
H10B H 0.5388 0.2557 0.0288 0.118 Uiso 1 1 calc R . .
O1 O 0.7109(10) -0.0253(7) 0.4371(8) 0.075(3) Uani 1 1 d . . .
C13 C 0.8128(18) -0.0882(16) 0.411(2) 0.147(12) Uani 1 1 d . . .
H13A H 0.8577 -0.1201 0.4601 0.176 Uiso 1 1 calc R . .
H13B H 0.8653 -0.0501 0.3729 0.176 Uiso 1 1 calc R . .
C14 C 0.7867(19) -0.1601(16) 0.3687(17) 0.125(9) Uani 1 1 d . . .
H14A H 0.8614 -0.2011 0.3526 0.188 Uiso 1 1 calc R . .
H14B H 0.7444 -0.1294 0.3187 0.188 Uiso 1 1 calc R . .
H14C H 0.7363 -0.1993 0.4061 0.188 Uiso 1 1 calc R . .
Ir3 Ir 0.31981(5) 0.43531(4) 0.26418(4) 0.04924(19) Uani 1 1 d . . .
Se3 Se 0.47582(12) 0.42003(11) 0.15155(10) 0.0470(4) Uani 1 1 d . . .
Se4 Se 0.45774(12) 0.48237(10) 0.34536(10) 0.0467(4) Uani 1 1 d . . .
C11 C 0.5872(11) 0.5032(9) 0.1706(9) 0.043(3) Uani 1 1 d . . .
C12 C 0.5764(12) 0.5400(10) 0.2634(10) 0.050(4) Uani 1 1 d . . .
B13 B 0.6727(13) 0.4326(11) 0.2515(11) 0.043(4) Uani 1 1 d . . .
B14 B 0.7340(15) 0.4594(14) 0.1431(12) 0.056(5) Uani 1 1 d . . .
H14 H 0.7647 0.3999 0.1053 0.067 Uiso 1 1 calc R . .
B15 B 0.6592(15) 0.5773(13) 0.0926(12) 0.056(5) Uani 1 1 d . . .
H15 H 0.6422 0.5935 0.0244 0.067 Uiso 1 1 calc R . .
B16 B 0.5509(16) 0.6283(13) 0.1712(14) 0.060(5) Uani 1 1 d . . .
H16 H 0.4635 0.6758 0.1543 0.071 Uiso 1 1 calc R . .
B17 B 0.7136(14) 0.5238(13) 0.3052(13) 0.055(5) Uani 1 1 d . . .
H17 H 0.7310 0.5075 0.3733 0.066 Uiso 1 1 calc R . .
B18 B 0.8187(15) 0.4715(14) 0.2275(13) 0.061(5) Uani 1 1 d . . .
H18 H 0.9041 0.4213 0.2450 0.073 Uiso 1 1 calc R . .
B19 B 0.8072(15) 0.5598(14) 0.1324(13) 0.061(5) Uani 1 1 d . . .
H19 H 0.8884 0.5660 0.0887 0.073 Uiso 1 1 calc R . .
B20 B 0.6951(18) 0.6649(15) 0.1490(14) 0.071(6) Uani 1 1 d . . .
H20 H 0.7020 0.7392 0.1163 0.085 Uiso 1 1 calc R . .
B21 B 0.6370(15) 0.6434(12) 0.2570(14) 0.060(5) Uani 1 1 d . . .
H21 H 0.6046 0.7029 0.2946 0.072 Uiso 1 1 calc R . .
B22 B 0.7919(16) 0.6011(15) 0.2300(14) 0.069(6) Uani 1 1 d . . .
H22 H 0.8626 0.6355 0.2496 0.083 Uiso 1 1 calc R . .
C15 C 0.1562(13) 0.4268(17) 0.3499(13) 0.074(5) Uani 1 1 d . . .
C16 C 0.1477(13) 0.5203(16) 0.2999(15) 0.081(6) Uani 1 1 d . . .
C17 C 0.1534(12) 0.5081(12) 0.2100(13) 0.064(5) Uani 1 1 d . . .
C18 C 0.1602(12) 0.4084(12) 0.2057(10) 0.055(4) Uani 1 1 d . . .
C19 C 0.1594(11) 0.3559(13) 0.2938(13) 0.066(5) Uani 1 1 d . . .
C20 C 0.1498(18) 0.405(2) 0.4459(13) 0.130(10) Uani 1 1 d . . .
H20A H 0.1816 0.4536 0.4678 0.195 Uiso 1 1 calc R . .
H20B H 0.1974 0.3414 0.4640 0.195 Uiso 1 1 calc R . .
H20C H 0.0665 0.4060 0.4670 0.195 Uiso 1 1 calc R . .
C21 C 0.1299(17) 0.6188(18) 0.330(2) 0.167(15) Uani 1 1 d . . .
H21A H 0.0465 0.6369 0.3507 0.251 Uiso 1 1 calc R . .
H21B H 0.1492 0.6676 0.2835 0.251 Uiso 1 1 calc R . .
H21C H 0.1827 0.6143 0.3752 0.251 Uiso 1 1 calc R . .
C22 C 0.1457(15) 0.5863(15) 0.1357(14) 0.102(7) Uani 1 1 d . . .
H22A H 0.1881 0.5608 0.0870 0.153 Uiso 1 1 calc R . .
H22B H 0.1822 0.6385 0.1472 0.153 Uiso 1 1 calc R . .
H22C H 0.0616 0.6109 0.1245 0.153 Uiso 1 1 calc R . .
C23 C 0.1527(14) 0.3631(16) 0.1306(12) 0.088(6) Uani 1 1 d . . .
H23A H 0.0735 0.3859 0.1087 0.131 Uiso 1 1 calc R . .
H23B H 0.1658 0.2931 0.1465 0.131 Uiso 1 1 calc R . .
H23C H 0.2141 0.3805 0.0876 0.131 Uiso 1 1 calc R . .
C24 C 0.1530(14) 0.2522(13) 0.3232(13) 0.086(6) Uani 1 1 d . . .
H24A H 0.1884 0.2311 0.3773 0.130 Uiso 1 1 calc R . .
H24B H 0.1972 0.2135 0.2825 0.130 Uiso 1 1 calc R . .
H24C H 0.0693 0.2442 0.3290 0.130 Uiso 1 1 calc R . .
C25 C 0.074(4) 0.093(3) 0.071(3) 0.132(13) Uiso 0.70 1 d P . .
C26 C 0.141(3) 0.007(3) 0.065(3) 0.121(12) Uiso 0.70 1 d P . .
H26A H 0.1781 -0.0038 0.0118 0.145 Uiso 0.70 1 calc PR . .
C27 C 0.159(4) -0.065(3) 0.132(3) 0.157(17) Uiso 0.70 1 d P . .
H27A H 0.2004 -0.1261 0.1201 0.188 Uiso 0.70 1 calc PR . .
C28 C 0.128(4) -0.060(3) 0.199(3) 0.153(16) Uiso 0.70 1 d P . .
H28A H 0.1432 -0.1111 0.2445 0.184 Uiso 0.70 1 calc PR . .
C29 C 0.063(3) 0.034(3) 0.207(3) 0.144(14) Uiso 0.70 1 d P . .
H29A H 0.0374 0.0464 0.2614 0.172 Uiso 0.70 1 calc PR . .
C30 C 0.038(3) 0.102(3) 0.146(2) 0.105(10) Uiso 0.70 1 d P . .
H30A H -0.0096 0.1610 0.1569 0.126 Uiso 0.70 1 calc PR . .
C31 C 0.043(3) 0.176(3) 0.004(3) 0.151(15) Uiso 0.70 1 d P . .
H31A H -0.0284 0.2186 0.0228 0.227 Uiso 0.70 1 calc PR . .
H31B H 0.0275 0.1531 -0.0462 0.227 Uiso 0.70 1 calc PR . .
H31C H 0.1098 0.2110 -0.0082 0.227 Uiso 0.70 1 calc PR . .

loop_
_atom_site_aniso_label
_atom_site_aniso_U_11
_atom_site_aniso_U_22
_atom_site_aniso_U_33
_atom_site_aniso_U_23
_atom_site_aniso_U_13
_atom_site_aniso_U_12
Ir1 0.0274(3) 0.0411(3) 0.0464(4) -0.0122(3) -0.0006(2) -0.0056(2)
Ir2 0.0515(4) 0.0445(3) 0.0461(4) -0.0150(3) -0.0023(3) -0.0081(3)
Se1 0.0392(8) 0.0538(9) 0.0484(9) -0.0135(7) 0.0008(6) -0.0136(6)
Se2 0.0357(8) 0.0495(8) 0.0533(10) -0.0164(7) 0.0038(6) -0.0023(6)
C1 0.039(8) 0.057(9) 0.036(8) -0.012(7) 0.004(6) -0.006(7)
C2 0.050(9) 0.045(8) 0.060(11) -0.017(7) 0.002(8) 0.004(7)
B3 0.029(8) 0.061(10) 0.035(9) -0.031(8) -0.006(7) -0.005(7)
B4 0.053(11) 0.068(12) 0.068(14) -0.029(10) 0.003(10) -0.014(9)
B5 0.085(15) 0.062(12) 0.044(12) 0.013(10) -0.009(10) -0.001(11)
B6 0.076(14) 0.060(12) 0.048(12) -0.011(10) 0.002(10) -0.004(10)
B7 0.048(10) 0.054(11) 0.076(14) -0.031(10) -0.009(9) -0.009(8)
B8 0.066(12) 0.057(11) 0.044(11) -0.022(9) -0.019(9) 0.009(9)
B9 0.068(13) 0.068(13) 0.066(14) 0.003(11) -0.011(11) 0.019(11)
B10 0.068(13) 0.083(14) 0.043(12) -0.006(10) -0.025(10) 0.023(11)
B11 0.035(9) 0.049(10) 0.071(13) -0.005(9) 0.003(9) 0.010(8)
B12 0.067(13) 0.080(14) 0.067(14) -0.015(11) -0.013(11) -0.009(11)
C3 0.103(15) 0.068(12) 0.061(12) -0.023(10) 0.015(11) -0.014(11)
C4 0.082(12) 0.063(11) 0.064(12) -0.026(9) -0.009(9) -0.006(9)
C5 0.15(2) 0.082(15) 0.11(2) -0.024(14) -0.019(17) -0.035(15)
C6 0.20(3) 0.081(14) 0.084(17) -0.021(12) -0.017(17) -0.077(16)
C7 0.104(15) 0.121(17) 0.040(11) -0.031(11) 0.005(10) -0.067(13)
C8 0.064(11) 0.095(14) 0.058(12) -0.014(10) -0.035(9) -0.002(10)
C9 0.104(18) 0.13(2) 0.092(18) -0.021(15) -0.040(14) 0.001(15)
C10 0.127(19) 0.114(17) 0.055(13) -0.030(12) -0.027(13) 0.002(15)
O1 0.077(8) 0.047(6) 0.099(10) -0.020(6) -0.014(7) 0.001(6)
C13 0.063(13) 0.102(17) 0.30(4) -0.12(2) -0.023(18) 0.017(12)
C14 0.101(17) 0.097(17) 0.19(3) -0.068(17) 0.013(17) -0.007(14)
Ir3 0.0239(3) 0.0600(4) 0.0670(4) -0.0223(3) -0.0026(3) -0.0047(2)
Se3 0.0342(7) 0.0581(9) 0.0527(10) -0.0151(7) -0.0039(6) -0.0114(6)
Se4 0.0290(7) 0.0535(9) 0.0612(10) -0.0239(7) -0.0003(6) -0.0040(6)
C11 0.034(7) 0.030(7) 0.068(10) -0.010(7) -0.012(7) -0.007(6)
C12 0.031(7) 0.049(8) 0.066(11) -0.011(8) 0.001(7) 0.002(6)
B13 0.028(8) 0.046(9) 0.049(11) 0.000(8) -0.005(7) 0.003(7)
B14 0.044(10) 0.071(12) 0.050(12) 0.000(10) 0.007(8) -0.013(9)
B15 0.052(11) 0.060(11) 0.055(12) 0.000(9) 0.006(9) -0.017(9)
B16 0.048(11) 0.047(10) 0.090(15) -0.015(10) 0.000(10) -0.021(8)
B17 0.036(9) 0.069(12) 0.070(13) -0.027(10) -0.020(9) -0.010(8)
B18 0.030(9) 0.068(12) 0.084(15) -0.007(11) -0.005(9) -0.012(8)
B19 0.034(9) 0.068(12) 0.078(15) 0.000(11) -0.002(9) -0.016(9)
B20 0.072(14) 0.060(12) 0.078(16) -0.005(11) -0.017(11) -0.008(10)
B21 0.047(10) 0.042(10) 0.096(16) -0.029(10) -0.011(10) -0.003(8)
B22 0.041(11) 0.076(14) 0.095(17) -0.001(12) -0.010(10) -0.030(10)
C15 0.028(9) 0.122(17) 0.079(14) -0.038(13) 0.001(8) -0.011(10)
C16 0.024(8) 0.106(16) 0.127(19) -0.067(14) -0.014(10) 0.001(9)
C17 0.029(8) 0.059(11) 0.101(15) -0.006(10) -0.021(9) 0.002(7)
C18 0.030(8) 0.077(11) 0.053(11) -0.007(9) -0.013(7) 0.001(7)
C19 0.011(7) 0.090(13) 0.107(15) -0.034(12) -0.004(8) -0.015(7)
C20 0.078(15) 0.26(3) 0.071(15) -0.076(18) 0.025(11) -0.042(17)
C21 0.055(12) 0.16(2) 0.32(4) -0.18(3) -0.075(18) 0.040(14)
C22 0.043(10) 0.104(16) 0.15(2) 0.003(15) -0.028(12) -0.008(10)
C23 0.046(10) 0.150(19) 0.074(14) -0.043(13) 0.006(9) -0.019(11)
C24 0.047(11) 0.098(15) 0.115(17) -0.017(13) 0.016(10) -0.025(10)

loop_
_atom_type_symbol
_atom_type_description
_atom_type_scat_dispersion_real
_atom_type_scat_dispersion_imag
_atom_type_scat_source
C C 0.0033 0.0016 'International Tables Vol C Tables 4.2.6.8 and 6.1.1.4'
H H 0.0000 0.0000 'International Tables Vol C Tables 4.2.6.8 and 6.1.1.4'
B B 0.0013 0.0007 'International Tables Vol C Tables 4.2.6.8 and 6.1.1.4'
O O 0.0106 0.0060 'International Tables Vol C Tables 4.2.6.8 and 6.1.1.4'
Se Se -0.0929 2.2259 'International Tables Vol C Tables 4.2.6.8 and 6.1.1.4'
Ir Ir -1.4442 7.9887 'International Tables Vol C Tables 4.2.6.8 and 6.1.1.4'

loop_
_geom_angle_atom_site_label_1
_geom_angle_atom_site_label_2
_geom_angle_atom_site_label_3
_geom_angle
_geom_angle_site_symmetry_1
_geom_angle_site_symmetry_3
_geom_angle_publ_flag
B3 Ir1 B13 98.4(6) . . ?
B3 Ir1 Se4 92.2(4) . . ?
B13 Ir1 Se4 73.8(4) . . ?
B3 Ir1 Se2 74.4(4) . . ?
B13 Ir1 Se2 90.4(4) . . ?
Se4 Ir1 Se2 157.69(5) . . ?
B3 Ir1 Se3 170.6(5) . . ?
B13 Ir1 Se3 73.5(4) . . ?
Se4 Ir1 Se3 80.98(5) . . ?
Se2 Ir1 Se3 109.95(5) . . ?
B3 Ir1 Se1 74.4(5) . . ?
B13 Ir1 Se1 168.2(4) . . ?
Se4 Ir1 Se1 115.34(5) . . ?
Se2 Ir1 Se1 78.72(5) . . ?
Se3 Ir1 Se1 114.35(5) . . ?
B3 Ir1 Ir3 129.0(4) . . ?
B13 Ir1 Ir3 102.2(4) . . ?
Se4 Ir1 Ir3 51.38(4) . . ?
Se2 Ir1 Ir3 150.08(4) . . ?
Se3 Ir1 Ir3 50.45(3) . . ?
Se1 Ir1 Ir3 89.53(4) . . ?
B3 Ir1 Ir2 101.2(4) . . ?
B13 Ir1 Ir2 126.0(5) . . ?
Se4 Ir1 Ir2 153.22(4) . . ?
Se2 Ir1 Ir2 48.98(4) . . ?
Se3 Ir1 Ir2 87.70(4) . . ?
Se1 Ir1 Ir2 48.56(4) . . ?
Ir3 Ir1 Ir2 103.14(3) . . ?
C4 Ir2 C7 79.9(7) . . ?
C4 Ir2 C3 39.3(6) . . ?
C7 Ir2 C3 94.4(7) . . ?
C4 Ir2 C8 91.5(7) . . ?
C7 Ir2 C8 38.6(6) . . ?
C3 Ir2 C8 80.5(7) . . ?
C4 Ir2 Se2 95.2(5) . . ?
C7 Ir2 Se2 165.5(6) . . ?
C3 Ir2 Se2 90.1(6) . . ?
C8 Ir2 Se2 155.8(5) . . ?
C4 Ir2 Se1 159.8(5) . . ?
C7 Ir2 Se1 93.5(5) . . ?
C3 Ir2 Se1 160.9(5) . . ?
C8 Ir2 Se1 95.2(5) . . ?
Se2 Ir2 Se1 86.42(5) . . ?
C4 Ir2 Ir1 138.1(5) . . ?
C7 Ir2 Ir1 138.1(6) . . ?
C3 Ir2 Ir1 107.3(5) . . ?
C8 Ir2 Ir1 109.5(5) . . ?
Se2 Ir2 Ir1 52.17(4) . . ?
Se1 Ir2 Ir1 56.35(4) . . ?
C1 Se1 Ir2 105.9(4) . . ?
C1 Se1 Ir1 77.5(4) . . ?
Ir2 Se1 Ir1 75.08(5) . . ?
C2 Se2 Ir2 106.7(5) . . ?
C2 Se2 Ir1 81.9(4) . . ?
Ir2 Se2 Ir1 78.85(5) . . ?
C2 C1 B5 111.0(12) . . ?
C2 C1 B4 111.9(12) . . ?
B5 C1 B4 65.0(11) . . ?
C2 C1 B3 61.5(8) . . ?
B5 C1 B3 118.5(12) . . ?
B4 C1 B3 64.2(10) . . ?
C2 C1 B6 63.6(9) . . ?
B5 C1 B6 62.3(10) . . ?
B4 C1 B6 118.8(12) . . ?
B3 C1 B6 119.6(11) . . ?
C2 C1 Se1 116.3(9) . . ?
B5 C1 Se1 127.6(11) . . ?
B4 C1 Se1 113.7(9) . . ?
B3 C1 Se1 103.4(8) . . ?
B6 C1 Se1 122.3(10) . . ?
C1 C2 B11 112.0(12) . . ?
C1 C2 B7 111.7(12) . . ?
B11 C2 B7 65.2(10) . . ?
C1 C2 B3 62.7(9) . . ?
B11 C2 B3 119.1(12) . . ?
B7 C2 B3 63.4(9) . . ?
C1 C2 B6 62.9(9) . . ?
B11 C2 B6 63.2(10) . . ?
B7 C2 B6 118.7(13) . . ?
B3 C2 B6 120.0(12) . . ?
C1 C2 Se2 114.3(10) . . ?
B11 C2 Se2 130.2(10) . . ?
B7 C2 Se2 111.8(11) . . ?
B3 C2 Se2 98.1(8) . . ?
B6 C2 Se2 126.1(10) . . ?
C2 B3 C1 55.8(8) . . ?
C2 B3 B8 101.0(10) . . ?
C1 B3 B8 100.3(11) . . ?
C2 B3 B7 57.3(8) . . ?
C1 B3 B7 101.5(11) . . ?
B8 B3 B7 59.0(9) . . ?
C2 B3 B4 100.8(11) . . ?
C1 B3 B4 56.0(9) . . ?
B8 B3 B4 58.8(10) . . ?
B7 B3 B4 105.3(12) . . ?
C2 B3 Ir1 102.2(9) . . ?
C1 B3 Ir1 101.9(8) . . ?
B8 B3 Ir1 154.2(11) . . ?
B7 B3 Ir1 127.8(11) . . ?
B4 B3 Ir1 126.4(10) . . ?
C1 B4 B8 103.7(12) . . ?
C1 B4 B9 103.2(13) . . ?
B8 B4 B9 60.4(11) . . ?
C1 B4 B5 57.5(10) . . ?
B8 B4 B5 107.5(13) . . ?
B9 B4 B5 59.6(11) . . ?
C1 B4 B3 59.8(9) . . ?
B8 B4 B3 59.5(9) . . ?
B9 B4 B3 108.5(13) . . ?
B5 B4 B3 108.6(13) . . ?
C1 B5 B10 104.7(13) . . ?
C1 B5 B9 103.3(13) . . ?
B10 B5 B9 61.2(11) . . ?
C1 B5 B4 57.5(9) . . ?
B10 B5 B4 108.9(15) . . ?
B9 B5 B4 59.7(11) . . ?
C1 B5 B6 62.3(10) . . ?
B10 B5 B6 60.3(11) . . ?
B9 B5 B6 111.4(15) . . ?
B4 B5 B6 112.3(13) . . ?
O1 B6 B10 136.2(16) . . ?
O1 B6 C1 119.4(15) . . ?
B10 B6 C1 98.8(12) . . ?
O1 B6 B5 125.9(17) . . ?
B10 B6 B5 59.2(11) . . ?
C1 B6 B5 55.4(9) . . ?
O1 B6 C2 121.6(15) . . ?
B10 B6 C2 97.6(13) . . ?
C1 B6 C2 53.5(8) . . ?
B5 B6 C2 97.7(12) . . ?
O1 B6 B11 128.9(15) . . ?
B10 B6 B11 58.1(11) . . ?
C1 B6 B11 97.6(11) . . ?
B5 B6 B11 103.5(14) . . ?
C2 B6 B11 54.5(9) . . ?
C2 B7 B8 103.4(12) . . ?
C2 B7 B12 102.4(13) . . ?
B8 B7 B12 61.4(11) . . ?
C2 B7 B3 59.3(9) . . ?
B8 B7 B3 60.1(9) . . ?
B12 B7 B3 109.6(13) . . ?
C2 B7 B11 56.8(9) . . ?
B8 B7 B11 108.7(13) . . ?
B12 B7 B11 59.8(11) . . ?
B3 B7 B11 108.6(12) . . ?
B7 B8 B4 109.2(13) . . ?
B7 B8 B3 61.0(9) . . ?
B4 B8 B3 61.7(10) . . ?
B7 B8 B9 107.6(12) . . ?
B4 B8 B9 60.2(11) . . ?
B3 B8 B9 110.1(14) . . ?
B7 B8 B12 59.6(10) . . ?
B4 B8 B12 107.2(13) . . ?
B3 B8 B12 108.9(12) . . ?
B9 B8 B12 58.9(10) . . ?
B12 B9 B5 106.7(15) . . ?
B12 B9 B4 108.3(15) . . ?
B5 B9 B4 60.8(11) . . ?
B12 B9 B8 61.1(11) . . ?
B5 B9 B8 107.7(14) . . ?
B4 B9 B8 59.4(10) . . ?
B12 B9 B10 59.0(11) . . ?
B5 B9 B10 59.3(11) . . ?
B4 B9 B10 108.3(15) . . ?
B8 B9 B10 108.0(14) . . ?
B11 B10 B12 61.0(12) . . ?
B11 B10 B5 107.5(12) . . ?
B12 B10 B5 107.0(13) . . ?
B11 B10 B6 61.8(11) . . ?
B12 B10 B6 111.9(14) . . ?
B5 B10 B6 60.6(11) . . ?
B11 B10 B9 107.9(14) . . ?
B12 B10 B9 59.2(12) . . ?
B5 B10 B9 59.5(11) . . ?
B6 B10 B9 110.3(12) . . ?
C2 B11 B10 104.8(11) . . ?
C2 B11 B12 102.7(11) . . ?
B10 B11 B12 59.6(11) . . ?
C2 B11 B7 58.1(9) . . ?
B10 B11 B7 107.7(13) . . ?
B12 B11 B7 59.0(10) . . ?
C2 B11 B6 62.3(10) . . ?
B10 B11 B6 60.1(11) . . ?
B12 B11 B6 109.4(13) . . ?
B7 B11 B6 112.0(11) . . ?
B10 B12 B9 61.8(11) . . ?
B10 B12 B7 109.2(14) . . ?
B9 B12 B7 108.2(14) . . ?
B10 B12 B11 59.4(11) . . ?
B9 B12 B11 108.7(15) . . ?
B7 B12 B11 61.1(10) . . ?
B10 B12 B8 109.4(14) . . ?
B9 B12 B8 60.1(10) . . ?
B7 B12 B8 59.0(10) . . ?
B11 B12 B8 107.9(13) . . ?
C4 C3 C10 126.5(19) . . ?
C4 C3 Ir2 69.6(10) . . ?
C10 C3 Ir2 113.0(13) . . ?
C3 C4 C5 122.9(18) . . ?
C3 C4 Ir2 71.1(9) . . ?
C5 C4 Ir2 114.9(14) . . ?
C4 C5 C6 115.5(19) . . ?
C7 C6 C5 111.5(17) . . ?
C8 C7 C6 125.0(17) . . ?
C8 C7 Ir2 72.1(10) . . ?
C6 C7 Ir2 115.1(14) . . ?
C7 C8 C9 122.4(18) . . ?
C7 C8 Ir2 69.3(9) . . ?
C9 C8 Ir2 112.7(14) . . ?
C8 C9 C10 116.5(17) . . ?
C3 C10 C9 112.5(18) . . ?
B6 O1 C13 123.9(16) . . ?
O1 C13 C14 114.1(18) . . ?
C17 Ir3 C16 40.2(7) . . ?
C17 Ir3 C15 65.2(7) . . ?
C16 Ir3 C15 37.9(7) . . ?
C17 Ir3 C18 37.7(6) . . ?
C16 Ir3 C18 64.8(6) . . ?
C15 Ir3 C18 64.7(6) . . ?
C17 Ir3 C19 63.5(6) . . ?
C16 Ir3 C19 63.2(7) . . ?
C15 Ir3 C19 37.9(6) . . ?
C18 Ir3 C19 38.3(6) . . ?
C17 Ir3 Se4 133.8(5) . . ?
C16 Ir3 Se4 103.1(5) . . ?
C15 Ir3 Se4 104.6(5) . . ?
C18 Ir3 Se4 167.7(4) . . ?
C19 Ir3 Se4 135.5(5) . . ?
C17 Ir3 Se3 108.4(5) . . ?
C16 Ir3 Se3 143.6(7) . . ?
C15 Ir3 Se3 165.5(5) . . ?
C18 Ir3 Se3 102.1(4) . . ?
C19 Ir3 Se3 127.9(5) . . ?
Se4 Ir3 Se3 89.20(6) . . ?
C17 Ir3 Ir1 167.4(5) . . ?
C16 Ir3 Ir1 152.3(6) . . ?
C15 Ir3 Ir1 125.2(5) . . ?
C18 Ir3 Ir1 136.2(4) . . ?
C19 Ir3 Ir1 119.2(4) . . ?
Se4 Ir3 Ir1 54.35(4) . . ?
Se3 Ir3 Ir1 59.69(4) . . ?
C11 Se3 Ir3 104.7(4) . . ?
C11 Se3 Ir1 78.1(4) . . ?
Ir3 Se3 Ir1 69.86(5) . . ?
C12 Se4 Ir3 106.5(5) . . ?
C12 Se4 Ir1 83.7(4) . . ?
Ir3 Se4 Ir1 74.27(5) . . ?
C12 C11 B14 110.1(11) . . ?
C12 C11 B15 112.0(11) . . ?
B14 C11 B15 63.6(10) . . ?
C12 C11 B13 60.8(9) . . ?
B14 C11 B13 63.8(9) . . ?
B15 C11 B13 118.0(11) . . ?
C12 C11 B16 62.9(10) . . ?
B14 C11 B16 115.7(12) . . ?
B15 C11 B16 62.8(10) . . ?
B13 C11 B16 117.4(12) . . ?
C12 C11 Se3 118.2(9) . . ?
B14 C11 Se3 113.2(10) . . ?
B15 C11 Se3 125.9(11) . . ?
B13 C11 Se3 103.5(8) . . ?
B16 C11 Se3 126.1(9) . . ?
C11 C12 B17 112.3(10) . . ?
C11 C12 B13 62.1(9) . . ?
B17 C12 B13 64.5(9) . . ?
C11 C12 B21 111.4(12) . . ?
B17 C12 B21 64.4(10) . . ?
B13 C12 B21 118.6(11) . . ?
C11 C12 B16 61.1(9) . . ?
B17 C12 B16 116.9(12) . . ?
B13 C12 B16 116.9(12) . . ?
B21 C12 B16 63.0(10) . . ?
C11 C12 Se4 113.2(9) . . ?
B17 C12 Se4 111.3(10) . . ?
B13 C12 Se4 96.6(9) . . ?
B21 C12 Se4 132.4(11) . . ?
B16 C12 Se4 129.4(9) . . ?
C12 B13 C11 57.0(8) . . ?
C12 B13 B14 101.8(11) . . ?
C11 B13 B14 56.9(9) . . ?
C12 B13 B18 102.1(12) . . ?
C11 B13 B18 102.3(11) . . ?
B14 B13 B18 58.6(10) . . ?
C12 B13 B17 57.3(9) . . ?
C11 B13 B17 102.8(11) . . ?
B14 B13 B17 104.7(12) . . ?
B18 B13 B17 58.8(10) . . ?
C12 B13 Ir1 102.5(9) . . ?
C11 B13 Ir1 101.6(8) . . ?
B14 B13 Ir1 127.1(11) . . ?
B18 B13 Ir1 152.4(10) . . ?
B17 B13 Ir1 128.0(11) . . ?
C11 B14 B19 104.8(13) . . ?
C11 B14 B18 105.9(13) . . ?
B19 B14 B18 61.0(11) . . ?
C11 B14 B15 59.3(9) . . ?
B19 B14 B15 60.6(10) . . ?
B18 B14 B15 110.8(14) . . ?
C11 B14 B13 59.3(9) . . ?
B19 B14 B13 109.7(14) . . ?
B18 B14 B13 60.9(10) . . ?
B15 B14 B13 110.6(12) . . ?
C11 B15 B20 102.9(13) . . ?
C11 B15 B19 101.4(12) . . ?
B20 B15 B19 60.1(11) . . ?
C11 B15 B14 57.0(8) . . ?
B20 B15 B14 106.4(13) . . ?
B19 B15 B14 58.3(10) . . ?
C11 B15 B16 58.8(9) . . ?
B20 B15 B16 59.5(11) . . ?
B19 B15 B16 107.1(14) . . ?
B14 B15 B16 106.9(13) . . ?
C11 B16 C12 56.0(9) . . ?
C11 B16 B20 102.7(12) . . ?
C12 B16 B20 101.8(13) . . ?
C11 B16 B15 58.4(9) . . ?
C12 B16 B15 103.1(12) . . ?
B20 B16 B15 59.5(11) . . ?
C11 B16 B21 102.5(12) . . ?
C12 B16 B21 57.1(10) . . ?
B20 B16 B21 59.5(11) . . ?
B15 B16 B21 107.2(12) . . ?
C12 B17 B22 102.4(13) . . ?
C12 B17 B18 104.1(12) . . ?
B22 B17 B18 61.0(11) . . ?
C12 B17 B21 58.2(9) . . ?
B22 B17 B21 58.9(10) . . ?
B18 B17 B21 108.7(14) . . ?
C12 B17 B13 58.2(8) . . ?
B22 B17 B13 108.3(13) . . ?
B18 B17 B13 60.5(9) . . ?
B21 B17 B13 108.2(11) . . ?
B14 B18 B17 107.6(12) . . ?
B14 B18 B19 58.8(11) . . ?
B17 B18 B19 106.3(13) . . ?
B14 B18 B22 104.7(13) . . ?
B17 B18 B22 59.1(11) . . ?
B19 B18 B22 58.0(11) . . ?
B14 B18 B13 60.5(9) . . ?
B17 B18 B13 60.7(9) . . ?
B19 B18 B13 107.6(12) . . ?
B22 B18 B13 106.9(12) . . ?
B22 B19 B14 108.3(14) . . ?
B22 B19 B20 60.3(12) . . ?
B14 B19 B20 108.2(13) . . ?
B22 B19 B18 61.4(12) . . ?
B14 B19 B18 60.1(10) . . ?
B20 B19 B18 110.3(15) . . ?
B22 B19 B15 108.6(13) . . ?
B14 B19 B15 61.1(10) . . ?
B20 B19 B15 59.5(10) . . ?
B18 B19 B15 110.5(12) . . ?
B22 B20 B15 107.8(14) . . ?
B22 B20 B16 108.3(15) . . ?
B15 B20 B16 61.0(11) . . ?
B22 B20 B21 59.3(11) . . ?
B15 B20 B21 109.9(14) . . ?
B16 B20 B21 61.3(11) . . ?
B22 B20 B19 58.5(11) . . ?
B15 B20 B19 60.3(11) . . ?
B16 B20 B19 108.4(14) . . ?
B21 B20 B19 106.8(13) . . ?
C12 B21 B22 102.0(12) . . ?
C12 B21 B20 103.8(13) . . ?
B22 B21 B20 60.1(11) . . ?
C12 B21 B17 57.4(9) . . ?
B22 B21 B17 59.2(10) . . ?
B20 B21 B17 107.9(13) . . ?
C12 B21 B16 59.9(10) . . ?
B22 B21 B16 107.2(14) . . ?
B20 B21 B16 59.2(11) . . ?
B17 B21 B16 108.6(12) . . ?
B19 B22 B21 109.9(14) . . ?
B19 B22 B17 109.0(14) . . ?
B21 B22 B17 61.9(10) . . ?
B19 B22 B20 61.1(12) . . ?
B21 B22 B20 60.6(11) . . ?
B17 B22 B20 110.4(13) . . ?
B19 B22 B18 60.6(12) . . ?
B21 B22 B18 110.2(12) . . ?
B17 B22 B18 59.9(10) . . ?
B20 B22 B18 110.2(15) . . ?
C16 C15 C19 108.3(17) . . ?
C16 C15 C20 126(2) . . ?
C19 C15 C20 125(2) . . ?
C16 C15 Ir3 69.3(10) . . ?
C19 C15 Ir3 74.0(9) . . ?
C20 C15 Ir3 127.2(12) . . ?
C15 C16 C17 107.8(16) . . ?
C15 C16 C21 128(2) . . ?
C17 C16 C21 124(2) . . ?
C15 C16 Ir3 72.8(9) . . ?
C17 C16 Ir3 69.2(8) . . ?
C21 C16 Ir3 125.5(12) . . ?
C18 C17 C22 124.4(19) . . ?
C18 C17 C16 108.9(16) . . ?
C22 C17 C16 126.6(19) . . ?
C18 C17 Ir3 74.7(8) . . ?
C22 C17 Ir3 123.8(11) . . ?
C16 C17 Ir3 70.6(9) . . ?
C17 C18 C23 128.3(17) . . ?
C17 C18 C19 107.1(16) . . ?
C23 C18 C19 124.1(17) . . ?
C17 C18 Ir3 67.7(9) . . ?
C23 C18 Ir3 131.0(11) . . ?
C19 C18 Ir3 72.7(8) . . ?
C15 C19 C24 124.2(19) . . ?
C15 C19 C18 107.7(16) . . ?
C24 C19 C18 127.9(17) . . ?
C15 C19 Ir3 68.1(9) . . ?
C24 C19 Ir3 131.8(10) . . ?
C18 C19 Ir3 69.0(9) . . ?
C30 C25 C26 113(4) . . ?
C30 C25 C31 118(4) . . ?
C26 C25 C31 129(5) . . ?
C25 C26 C27 123(5) . . ?
C28 C27 C26 126(6) . . ?
C27 C28 C29 111(5) . . ?
C30 C29 C28 125(5) . . ?
C25 C30 C29 122(4) . . ?

loop_
_geom_bond_atom_site_label_1
_geom_bond_atom_site_label_2
_geom_bond_distance
_geom_bond_site_symmetry_2
_geom_bond_publ_flag
Ir1 B3 2.063(15) . ?
Ir1 B13 2.092(16) . ?
Ir1 Se4 2.4591(16) . ?
Ir1 Se2 2.5212(15) . ?
Ir1 Se3 2.6782(17) . ?
Ir1 Se1 2.6981(17) . ?
Ir1 Ir3 2.9127(11) . ?
Ir1 Ir2 3.1318(13) . ?
Ir2 C4 2.105(16) . ?
Ir2 C7 2.121(17) . ?
Ir2 C3 2.124(17) . ?
Ir2 C8 2.158(15) . ?
Ir2 Se2 2.4084(17) . ?
Ir2 Se1 2.4297(17) . ?
Se1 C1 1.965(14) . ?
Se2 C2 1.956(15) . ?
C1 C2 1.635(19) . ?
C1 B5 1.68(2) . ?
C1 B4 1.68(2) . ?
C1 B3 1.76(2) . ?
C1 B6 1.81(2) . ?
C2 B11 1.68(2) . ?
C2 B7 1.70(2) . ?
C2 B3 1.738(19) . ?
C2 B6 1.82(2) . ?
B3 B8 1.79(2) . ?
B3 B7 1.81(2) . ?
B3 B4 1.83(3) . ?
B4 B8 1.78(3) . ?
B4 B9 1.79(3) . ?
B4 B5 1.81(3) . ?
B5 B10 1.79(3) . ?
B5 B9 1.79(3) . ?
B5 B6 1.81(3) . ?
B6 O1 1.33(2) . ?
B6 B10 1.81(3) . ?
B6 B11 1.84(3) . ?
B7 B8 1.77(2) . ?
B7 B12 1.78(3) . ?
B7 B11 1.82(2) . ?
B8 B9 1.80(3) . ?
B8 B12 1.81(2) . ?
B9 B12 1.77(3) . ?
B9 B10 1.82(3) . ?
B10 B11 1.77(3) . ?
B10 B12 1.77(3) . ?
B11 B12 1.79(3) . ?
C3 C4 1.42(2) . ?
C3 C10 1.49(2) . ?
C4 C5 1.47(2) . ?
C5 C6 1.52(3) . ?
C6 C7 1.48(3) . ?
C7 C8 1.42(2) . ?
C8 C9 1.46(2) . ?
C9 C10 1.51(3) . ?
O1 C13 1.381(19) . ?
C13 C14 1.40(3) . ?
Ir3 C17 2.126(14) . ?
Ir3 C16 2.145(15) . ?
Ir3 C15 2.190(17) . ?
Ir3 C18 2.217(14) . ?
Ir3 C19 2.268(15) . ?
Ir3 Se4 2.3644(16) . ?
Ir3 Se3 2.3922(17) . ?
Se3 C11 1.948(13) . ?
Se4 C12 1.964(14) . ?
C11 C12 1.64(2) . ?
C11 B14 1.68(2) . ?
C11 B15 1.73(2) . ?
C11 B13 1.729(19) . ?
C11 B16 1.73(2) . ?
C12 B17 1.69(2) . ?
C12 B13 1.708(19) . ?
C12 B21 1.71(2) . ?
C12 B16 1.76(2) . ?
B13 B14 1.80(2) . ?
B13 B18 1.81(2) . ?
B13 B17 1.81(2) . ?
B14 B19 1.75(3) . ?
B14 B18 1.77(3) . ?
B14 B15 1.80(2) . ?
B15 B20 1.77(3) . ?
B15 B19 1.79(2) . ?
B15 B16 1.80(3) . ?
B16 B20 1.77(3) . ?
B16 B21 1.81(3) . ?
B17 B22 1.77(3) . ?
B17 B18 1.78(3) . ?
B17 B21 1.81(2) . ?
B18 B19 1.79(3) . ?
B18 B22 1.80(3) . ?
B19 B22 1.74(3) . ?
B19 B20 1.79(3) . ?
B20 B22 1.77(3) . ?
B20 B21 1.78(3) . ?
B21 B22 1.76(2) . ?
C15 C16 1.41(3) . ?
C15 C19 1.45(2) . ?
C15 C20 1.51(3) . ?
C16 C17 1.47(2) . ?
C16 C21 1.52(2) . ?
C17 C18 1.41(2) . ?
C17 C22 1.47(2) . ?
C18 C23 1.47(2) . ?
C18 C19 1.47(2) . ?
C19 C24 1.47(2) . ?
C25 C30 1.25(4) . ?
C25 C26 1.30(4) . ?
C25 C31 1.45(5) . ?
C26 C27 1.35(5) . ?
C27 C28 1.11(5) . ?
C28 C29 1.39(5) . ?
C29 C30 1.26(4) . ?
